data_7032117
loop_
_publ_author_name
'Tay, Madelyn Qin Yi'
'Murugesapandian, Balasubramanian'
'Lu, Yunpeng'
'Ganguly, Rakesh'
'Rei, Kinjo'
'Vidovi\'c, Dragoslav'

_publ_section_title
;
 Dihaloborenium cations stabilized by a four-membered N-heterocyclic
 carbene: electron deficiency compensation by asymmetric structural
 changes.
;
_journal_issue 41
_journal_name_full 'Dalton transactions (Cambridge, England : 2003)'
_journal_page_first 15313
_journal_page_last 15316
_journal_paper_doi 10.1039/c4dt01210k
_journal_volume 43
_journal_year 2014
_chemical_formula_moiety 'C31 H48 B Br2 N3 P, Al Br4 '
_chemical_formula_sum 'C31 H48 Al B Br6 N3 P'
_chemical_formula_weight 1010.94
_chemical_name_systematic
; 
 ? 
;
_space_group_IT_number 14
_symmetry_cell_setting monoclinic
_symmetry_space_group_name_Hall '-P 2ybc'
_symmetry_space_group_name_H-M 'P 1 21/c 1'
_atom_sites_solution_hydrogens geom
_atom_sites_solution_primary direct
_atom_sites_solution_secondary difmap
_audit_creation_method SHELXL-97
_cell_angle_alpha 90.00
_cell_angle_beta 103.137(2)
_cell_angle_gamma 90.00
_cell_formula_units_Z 4
_cell_length_a 14.8229(10)
_cell_length_b 14.8271(10)
_cell_length_c 19.1205(13)
_cell_measurement_reflns_used 2086
_cell_measurement_temperature 103(2)
_cell_measurement_theta_max 22.82
_cell_measurement_theta_min 2.58
_cell_volume 4092.3(5)
_computing_cell_refinement 'Bruker SAINT'
_computing_data_collection 'Bruker APEX2'
_computing_data_reduction 'Bruker SAINT'
_computing_molecular_graphics 'Bruker SHELXTL'
_computing_publication_material 'Bruker SHELXTL'
_computing_structure_refinement 'SHELXL-97 (Sheldrick, 2008)'
_computing_structure_solution 'SHELXS-97 (Sheldrick, 2008)'
_diffrn_ambient_temperature 103(2)
_diffrn_measured_fraction_theta_full 0.996
_diffrn_measured_fraction_theta_max 0.996
_diffrn_measurement_device_type 'Bruker APEX-II CCD'
_diffrn_measurement_method '\f and \w scans'
_diffrn_radiation_monochromator graphite
_diffrn_radiation_source 'fine-focus sealed tube'
_diffrn_radiation_type MoK\a
_diffrn_radiation_wavelength 0.71073
_diffrn_reflns_av_R_equivalents 0.1176
_diffrn_reflns_av_sigmaI/netI 0.1610
_diffrn_reflns_limit_h_max 20
_diffrn_reflns_limit_h_min -18
_diffrn_reflns_limit_k_max 18
_diffrn_reflns_limit_k_min -20
_diffrn_reflns_limit_l_max 26
_diffrn_reflns_limit_l_min -26
_diffrn_reflns_number 31555
_diffrn_reflns_theta_full 29.16
_diffrn_reflns_theta_max 29.16
_diffrn_reflns_theta_min 2.09
_exptl_absorpt_coefficient_mu 5.971
_exptl_absorpt_correction_T_max 0.5343
_exptl_absorpt_correction_T_min 0.3814
_exptl_absorpt_correction_type multi-scan
_exptl_absorpt_process_details sadabs
_exptl_crystal_colour yellow
_exptl_crystal_density_diffrn 1.641
_exptl_crystal_density_method 'not measured'
_exptl_crystal_description block
_exptl_crystal_F_000 1992
_exptl_crystal_size_max 0.20
_exptl_crystal_size_mid 0.18
_exptl_crystal_size_min 0.12
_refine_diff_density_max 1.065
_refine_diff_density_min -1.238
_refine_diff_density_rms 0.213
_refine_ls_extinction_method none
_refine_ls_goodness_of_fit_ref 0.986
_refine_ls_hydrogen_treatment constr
_refine_ls_matrix_type full
_refine_ls_number_parameters 400
_refine_ls_number_reflns 11018
_refine_ls_number_restraints 0
_refine_ls_restrained_S_all 0.986
_refine_ls_R_factor_all 0.1727
_refine_ls_R_factor_gt 0.0609
_refine_ls_shift/su_max 0.001
_refine_ls_shift/su_mean 0.000
_refine_ls_structure_factor_coef Fsqd
_refine_ls_weighting_details 'calc w=1/[\s^2^(Fo^2^)+(0.0771P)^2^+0.0000P] where P=(Fo^2^+2Fc^2^)/3'
_refine_ls_weighting_scheme calc
_refine_ls_wR_factor_gt 0.1260
_refine_ls_wR_factor_ref 0.1848
_reflns_number_gt 5161
_reflns_number_total 11018
_reflns_threshold_expression >2sigma(I)
_cod_data_source_file c4dt01210k2.cif
_cod_data_source_block dv52
_cod_depositor_comments
;
The following automatic conversions were performed:

'_symmetry_cell_setting' value 'Monoclinic' changed to 'monoclinic'
according to
/usr/data/users/saulius/crontab/automatic-downloads/rss-feeds/RSC/lib/dictionaries/cif_core.dic
dictionary named 'cif_core.dic' version 2.4.2 from 2011-04-26.

Automatic conversion script
Id: cif_fix_values 2281 2013-09-26 08:29:07Z andrius 

 Adding full bibliography for 7032115--7032117.cif.
;
_cod_original_sg_symbol_H-M P2(1)/c
_cod_database_code 7032117

loop_
_symmetry_equiv_pos_as_xyz
'x, y, z'
'-x, y+1/2, -z+1/2'
'-x, -y, -z'
'x, -y-1/2, z-1/2'

loop_
_atom_site_label
_atom_site_type_symbol
_atom_site_fract_x
_atom_site_fract_y
_atom_site_fract_z
_atom_site_U_iso_or_equiv
_atom_site_adp_type
_atom_site_occupancy
_atom_site_symmetry_multiplicity
_atom_site_calc_flag
_atom_site_refinement_flags
Al1 Al 0.25816(15) 0.68525(15) 0.24047(12) 0.0240(5) Uani 1 1 d .
B1 B 0.6521(6) 0.8245(5) 0.3913(5) 0.0214(18) Uani 1 1 d .
Br1 Br 0.52339(5) 0.80831(6) 0.36684(4) 0.0313(2) Uani 1 1 d .
Br2 Br 0.71154(6) 0.90708(6) 0.34238(4) 0.0352(2) Uani 1 1 d .
Br3 Br 0.38792(6) 0.59954(6) 0.28194(5) 0.0378(2) Uani 1 1 d .
Br4 Br 0.27777(6) 0.77011(6) 0.14552(5) 0.0423(3) Uani 1 1 d .
Br5 Br 0.13199(5) 0.59181(5) 0.20417(5) 0.0321(2) Uani 1 1 d .
Br6 Br 0.23528(7) 0.77718(7) 0.33171(6) 0.0523(3) Uani 1 1 d .
C1 C 0.7142(5) 0.7708(4) 0.4552(4) 0.0164(15) Uani 1 1 d .
C2 C 0.8429(5) 0.6987(5) 0.4055(4) 0.0180(15) Uani 1 1 d .
C3 C 0.7992(5) 0.6368(5) 0.3538(4) 0.0209(16) Uani 1 1 d .
C4 C 0.6977(5) 0.6115(5) 0.3406(4) 0.0249(17) Uani 1 1 d .
H4 H 0.6715 0.6394 0.3793 0.030 Uiso 1 1 calc R
C5 C 0.6806(6) 0.5108(5) 0.3407(5) 0.037(2) Uani 1 1 d .
H5A H 0.7019 0.4827 0.3009 0.055 Uiso 1 1 calc R
H5B H 0.6142 0.4994 0.3351 0.055 Uiso 1 1 calc R
H5C H 0.7147 0.4850 0.3863 0.055 Uiso 1 1 calc R
C6 C 0.6466(5) 0.6518(6) 0.2679(4) 0.0320(19) Uani 1 1 d .
H6A H 0.6680 0.6219 0.2289 0.048 Uiso 1 1 calc R
H6B H 0.6597 0.7165 0.2672 0.048 Uiso 1 1 calc R
H6C H 0.5798 0.6425 0.2615 0.048 Uiso 1 1 calc R
C7 C 0.8520(5) 0.6012(5) 0.3089(4) 0.0258(17) Uani 1 1 d .
H7 H 0.8246 0.5580 0.2738 0.031 Uiso 1 1 calc R
C8 C 0.9414(5) 0.6261(6) 0.3136(4) 0.0310(19) Uani 1 1 d .
H8 H 0.9756 0.5990 0.2827 0.037 Uiso 1 1 calc R
C9 C 0.9827(5) 0.6901(5) 0.3625(4) 0.0294(18) Uani 1 1 d .
H9 H 1.0446 0.7083 0.3642 0.035 Uiso 1 1 calc R
C10 C 0.9345(5) 0.7284(5) 0.4094(4) 0.0253(17) Uani 1 1 d .
C11 C 0.9817(5) 0.8017(6) 0.4628(4) 0.035(2) Uani 1 1 d .
H11 H 0.9414 0.8142 0.4971 0.042 Uiso 1 1 calc R
C12 C 0.9911(7) 0.8894(6) 0.4216(6) 0.057(3) Uani 1 1 d .
H12A H 1.0169 0.9370 0.4559 0.085 Uiso 1 1 calc R
H12B H 0.9300 0.9079 0.3938 0.085 Uiso 1 1 calc R
H12C H 1.0325 0.8790 0.3891 0.085 Uiso 1 1 calc R
C13 C 1.0766(7) 0.7732(6) 0.5056(6) 0.057(3) Uani 1 1 d .
H13A H 1.1184 0.7650 0.4730 0.086 Uiso 1 1 calc R
H13B H 1.0712 0.7163 0.5304 0.086 Uiso 1 1 calc R
H13C H 1.1015 0.8199 0.5410 0.086 Uiso 1 1 calc R
C14 C 0.6394(5) 0.8224(5) 0.5505(4) 0.0187(15) Uani 1 1 d .
C15 C 0.5619(5) 0.7828(5) 0.5693(4) 0.0219(17) Uani 1 1 d .
C16 C 0.5457(5) 0.6821(5) 0.5647(4) 0.0268(18) Uani 1 1 d .
H16 H 0.5950 0.6541 0.5436 0.032 Uiso 1 1 calc R
C17 C 0.4509(6) 0.6574(6) 0.5167(5) 0.039(2) Uani 1 1 d .
H17A H 0.4018 0.6878 0.5345 0.058 Uiso 1 1 calc R
H17B H 0.4419 0.5920 0.5177 0.058 Uiso 1 1 calc R
H17C H 0.4485 0.6767 0.4673 0.058 Uiso 1 1 calc R
C18 C 0.5526(6) 0.6418(5) 0.6393(4) 0.035(2) Uani 1 1 d .
H18A H 0.6135 0.6557 0.6700 0.053 Uiso 1 1 calc R
H18B H 0.5446 0.5762 0.6353 0.053 Uiso 1 1 calc R
H18C H 0.5040 0.6676 0.6604 0.053 Uiso 1 1 calc R
C19 C 0.5024(5) 0.8401(5) 0.5936(4) 0.0220(17) Uani 1 1 d .
H19 H 0.4490 0.8158 0.6063 0.026 Uiso 1 1 calc R
C20 C 0.5182(5) 0.9311(5) 0.6001(4) 0.0292(19) Uani 1 1 d .
H20 H 0.4754 0.9689 0.6163 0.035 Uiso 1 1 calc R
C21 C 0.5956(5) 0.9679(5) 0.5832(4) 0.0243(17) Uani 1 1 d .
H21 H 0.6061 1.0310 0.5885 0.029 Uiso 1 1 calc R
C22 C 0.6588(5) 0.9145(5) 0.5583(4) 0.0206(16) Uani 1 1 d .
C23 C 0.7482(5) 0.9566(5) 0.5467(4) 0.0248(17) Uani 1 1 d .
H23 H 0.7754 0.9142 0.5164 0.030 Uiso 1 1 calc R
C24 C 0.7335(6) 1.0472(5) 0.5080(4) 0.0303(19) Uani 1 1 d .
H24A H 0.6859 1.0408 0.4634 0.045 Uiso 1 1 calc R
H24B H 0.7917 1.0669 0.4968 0.045 Uiso 1 1 calc R
H24C H 0.7133 1.0920 0.5389 0.045 Uiso 1 1 calc R
C25 C 0.8171(5) 0.9654(5) 0.6192(4) 0.0299(19) Uani 1 1 d .
H25A H 0.8778 0.9830 0.6115 0.045 Uiso 1 1 calc R
H25B H 0.8225 0.9074 0.6444 0.045 Uiso 1 1 calc R
H25C H 0.7952 1.0115 0.6482 0.045 Uiso 1 1 calc R
C26 C 0.7990(5) 0.5481(5) 0.5397(4) 0.0240(17) Uani 1 1 d .
H26 H 0.7547 0.5706 0.4957 0.029 Uiso 1 1 calc R
C27 C 0.7457(6) 0.4906(5) 0.5805(5) 0.038(2) Uani 1 1 d .
H27A H 0.7873 0.4688 0.6246 0.058 Uiso 1 1 calc R
H27B H 0.7191 0.4391 0.5508 0.058 Uiso 1 1 calc R
H27C H 0.6958 0.5263 0.5927 0.058 Uiso 1 1 calc R
C28 C 0.8739(6) 0.4945(6) 0.5155(5) 0.039(2) Uani 1 1 d .
H28A H 0.9054 0.5333 0.4871 0.058 Uiso 1 1 calc R
H28B H 0.8457 0.4432 0.4862 0.058 Uiso 1 1 calc R
H28C H 0.9190 0.4723 0.5577 0.058 Uiso 1 1 calc R
C29 C 0.9006(5) 0.6115(5) 0.6541(4) 0.0296(19) Uani 1 1 d .
H29 H 0.9043 0.5448 0.6616 0.036 Uiso 1 1 calc R
C30 C 0.9994(6) 0.6461(7) 0.6613(5) 0.052(3) Uani 1 1 d .
H30A H 1.0251 0.6208 0.6226 0.078 Uiso 1 1 calc R
H30B H 1.0378 0.6276 0.7078 0.078 Uiso 1 1 calc R
H30C H 0.9988 0.7120 0.6580 0.078 Uiso 1 1 calc R
C31 C 0.8561(7) 0.6510(6) 0.7110(4) 0.052(3) Uani 1 1 d .
H31A H 0.8489 0.7163 0.7038 0.078 Uiso 1 1 calc R
H31B H 0.8955 0.6390 0.7586 0.078 Uiso 1 1 calc R
H31C H 0.7952 0.6234 0.7074 0.078 Uiso 1 1 calc R
N1 N 0.7970(4) 0.7307(4) 0.4596(3) 0.0159(12) Uani 1 1 d .
N2 N 0.7008(4) 0.7632(4) 0.5217(3) 0.0161(12) Uani 1 1 d .
N3 N 0.8416(4) 0.6282(4) 0.5815(3) 0.0179(13) Uani 1 1 d .
P1 P 0.82487(13) 0.73248(13) 0.55543(10) 0.0185(4) Uani 1 1 d .

loop_
_atom_site_aniso_label
_atom_site_aniso_U_11
_atom_site_aniso_U_22
_atom_site_aniso_U_33
_atom_site_aniso_U_23
_atom_site_aniso_U_13
_atom_site_aniso_U_12
Al1 0.0246(12) 0.0196(12) 0.0294(13) -0.0027(10) 0.0095(10) -0.0022(10)
B1 0.025(5) 0.018(4) 0.023(5) -0.005(4) 0.010(4) -0.002(4)
Br1 0.0242(4) 0.0385(5) 0.0287(4) -0.0018(4) 0.0010(3) 0.0035(4)
Br2 0.0466(5) 0.0340(5) 0.0262(4) 0.0089(4) 0.0109(4) -0.0042(4)
Br3 0.0277(4) 0.0303(5) 0.0534(6) 0.0024(4) 0.0048(4) 0.0024(4)
Br4 0.0384(5) 0.0413(5) 0.0504(6) 0.0168(4) 0.0165(4) -0.0043(4)
Br5 0.0258(4) 0.0278(4) 0.0453(5) -0.0048(4) 0.0134(4) -0.0077(4)
Br6 0.0504(6) 0.0541(6) 0.0571(7) -0.0327(5) 0.0222(5) -0.0050(5)
C1 0.020(4) 0.013(3) 0.016(4) 0.000(3) 0.003(3) -0.002(3)
C2 0.018(4) 0.016(4) 0.021(4) 0.005(3) 0.006(3) 0.003(3)
C3 0.021(4) 0.026(4) 0.016(4) 0.003(3) 0.006(3) -0.002(3)
C4 0.023(4) 0.032(5) 0.021(4) -0.007(3) 0.006(3) -0.010(3)
C5 0.036(5) 0.038(5) 0.038(5) -0.005(4) 0.012(4) -0.013(4)
C6 0.028(4) 0.042(5) 0.024(4) -0.005(4) 0.002(4) -0.002(4)
C7 0.038(5) 0.022(4) 0.019(4) 0.000(3) 0.009(3) 0.005(4)
C8 0.034(5) 0.040(5) 0.023(4) 0.001(4) 0.016(4) 0.007(4)
C9 0.027(4) 0.040(5) 0.025(4) 0.006(4) 0.014(3) 0.003(4)
C10 0.027(4) 0.032(4) 0.019(4) 0.005(3) 0.008(3) 0.003(4)
C11 0.030(4) 0.057(6) 0.021(4) -0.010(4) 0.013(4) -0.022(4)
C12 0.055(6) 0.029(5) 0.071(7) -0.008(5) -0.017(6) -0.003(5)
C13 0.063(7) 0.030(5) 0.062(7) 0.015(5) -0.020(5) -0.010(5)
C14 0.023(4) 0.022(4) 0.011(3) -0.002(3) 0.003(3) 0.001(3)
C15 0.022(4) 0.027(4) 0.018(4) -0.002(3) 0.008(3) -0.005(3)
C16 0.029(4) 0.024(4) 0.032(5) -0.004(4) 0.016(4) -0.008(4)
C17 0.043(5) 0.032(5) 0.040(5) -0.007(4) 0.005(4) -0.011(4)
C18 0.039(5) 0.025(5) 0.042(5) 0.001(4) 0.011(4) -0.005(4)
C19 0.017(4) 0.032(4) 0.017(4) -0.004(3) 0.006(3) -0.001(3)
C20 0.031(5) 0.026(5) 0.033(5) 0.001(4) 0.012(4) 0.013(4)
C21 0.032(4) 0.015(4) 0.027(4) -0.001(3) 0.009(4) 0.003(3)
C22 0.028(4) 0.023(4) 0.008(3) 0.005(3) -0.001(3) -0.007(3)
C23 0.025(4) 0.020(4) 0.031(4) 0.000(3) 0.009(4) -0.003(3)
C24 0.038(5) 0.019(4) 0.036(5) 0.005(4) 0.013(4) -0.004(4)
C25 0.031(4) 0.028(5) 0.029(5) 0.000(4) 0.005(4) -0.009(4)
C26 0.025(4) 0.025(4) 0.022(4) 0.002(3) 0.005(3) 0.002(3)
C27 0.043(5) 0.024(5) 0.046(6) 0.004(4) 0.005(4) -0.010(4)
C28 0.046(5) 0.032(5) 0.039(5) 0.001(4) 0.008(4) 0.009(4)
C29 0.035(5) 0.026(4) 0.023(4) 0.009(3) -0.004(4) 0.000(4)
C30 0.029(5) 0.069(7) 0.046(6) 0.027(5) -0.014(4) -0.007(5)
C31 0.090(8) 0.047(6) 0.014(4) 0.008(4) 0.000(5) -0.006(6)
N1 0.017(3) 0.020(3) 0.011(3) 0.001(2) 0.004(2) -0.003(3)
N2 0.019(3) 0.017(3) 0.013(3) -0.001(2) 0.004(2) -0.007(3)
N3 0.023(3) 0.017(3) 0.013(3) -0.001(2) 0.003(3) -0.006(3)
P1 0.0207(10) 0.0206(10) 0.0153(9) 0.0000(8) 0.0063(8) -0.0037(8)

loop_
_atom_type_symbol
_atom_type_description
_atom_type_scat_dispersion_real
_atom_type_scat_dispersion_imag
_atom_type_scat_source
C C 0.0033 0.0016 'International Tables Vol C Tables 4.2.6.8 and 6.1.1.4'
H H 0.0000 0.0000 'International Tables Vol C Tables 4.2.6.8 and 6.1.1.4'
B B 0.0013 0.0007 'International Tables Vol C Tables 4.2.6.8 and 6.1.1.4'
N N 0.0061 0.0033 'International Tables Vol C Tables 4.2.6.8 and 6.1.1.4'
Al Al 0.0645 0.0514 'International Tables Vol C Tables 4.2.6.8 and 6.1.1.4'
P P 0.1023 0.0942 'International Tables Vol C Tables 4.2.6.8 and 6.1.1.4'
Br Br -0.2901 2.4595 'International Tables Vol C Tables 4.2.6.8 and 6.1.1.4'

loop_
_geom_angle_atom_site_label_1
_geom_angle_atom_site_label_2
_geom_angle_atom_site_label_3
_geom_angle
Br4 Al1 Br3 109.42(10)
Br4 Al1 Br6 110.14(10)
Br3 Al1 Br6 108.86(10)
Br4 Al1 Br5 109.48(10)
Br3 Al1 Br5 109.32(10)
Br6 Al1 Br5 109.60(9)
C1 B1 Br1 120.8(5)
C1 B1 Br2 117.4(5)
Br1 B1 Br2 121.7(5)
N2 C1 N1 103.5(6)
N2 C1 B1 126.6(6)
N1 C1 B1 129.5(6)
N2 C1 P1 54.3(3)
N1 C1 P1 51.0(3)
B1 C1 P1 163.3(5)
C3 C2 C10 122.0(6)
C3 C2 N1 120.4(6)
C10 C2 N1 117.6(6)
C7 C3 C2 116.7(6)
C7 C3 C4 118.7(7)
C2 C3 C4 124.4(6)
C3 C4 C5 113.8(7)
C3 C4 C6 108.7(6)
C5 C4 C6 109.6(6)
C3 C4 H4 108.2
C5 C4 H4 108.2
C6 C4 H4 108.2
C4 C5 H5A 109.5
C4 C5 H5B 109.5
H5A C5 H5B 109.5
C4 C5 H5C 109.5
H5A C5 H5C 109.5
H5B C5 H5C 109.5
C4 C6 H6A 109.5
C4 C6 H6B 109.5
H6A C6 H6B 109.5
C4 C6 H6C 109.5
H6A C6 H6C 109.5
H6B C6 H6C 109.5
C8 C7 C3 122.3(7)
C8 C7 H7 118.8
C3 C7 H7 118.8
C7 C8 C9 120.6(7)
C7 C8 H8 119.7
C9 C8 H8 119.7
C8 C9 C10 120.5(7)
C8 C9 H9 119.8
C10 C9 H9 119.8
C9 C10 C2 117.8(7)
C9 C10 C11 119.5(7)
C2 C10 C11 122.7(6)
C13 C11 C12 109.2(7)
C13 C11 C10 112.7(7)
C12 C11 C10 109.7(7)
C13 C11 H11 108.4
C12 C11 H11 108.4
C10 C11 H11 108.4
C11 C12 H12A 109.5
C11 C12 H12B 109.5
H12A C12 H12B 109.5
C11 C12 H12C 109.5
H12A C12 H12C 109.5
H12B C12 H12C 109.5
C11 C13 H13A 109.5
C11 C13 H13B 109.5
H13A C13 H13B 109.5
C11 C13 H13C 109.5
H13A C13 H13C 109.5
H13B C13 H13C 109.5
C22 C14 C15 122.7(6)
C22 C14 N2 119.9(6)
C15 C14 N2 117.4(6)
C19 C15 C14 116.8(7)
C19 C15 C16 121.6(6)
C14 C15 C16 121.6(6)
C15 C16 C18 110.8(6)
C15 C16 C17 112.4(7)
C18 C16 C17 108.7(6)
C15 C16 H16 108.3
C18 C16 H16 108.3
C17 C16 H16 108.3
C16 C17 H17A 109.5
C16 C17 H17B 109.5
H17A C17 H17B 109.5
C16 C17 H17C 109.5
H17A C17 H17C 109.5
H17B C17 H17C 109.5
C16 C18 H18A 109.5
C16 C18 H18B 109.5
H18A C18 H18B 109.5
C16 C18 H18C 109.5
H18A C18 H18C 109.5
H18B C18 H18C 109.5
C20 C19 C15 121.9(7)
C20 C19 H19 119.1
C15 C19 H19 119.1
C19 C20 C21 120.3(7)
C19 C20 H20 119.8
C21 C20 H20 119.8
C20 C21 C22 121.2(7)
C20 C21 H21 119.4
C22 C21 H21 119.4
C21 C22 C14 117.1(6)
C21 C22 C23 119.5(6)
C14 C22 C23 123.2(7)
C24 C23 C22 113.4(6)
C24 C23 C25 110.9(6)
C22 C23 C25 109.1(6)
C24 C23 H23 107.7
C22 C23 H23 107.7
C25 C23 H23 107.7
C23 C24 H24A 109.5
C23 C24 H24B 109.5
H24A C24 H24B 109.5
C23 C24 H24C 109.5
H24A C24 H24C 109.5
H24B C24 H24C 109.5
C23 C25 H25A 109.5
C23 C25 H25B 109.5
H25A C25 H25B 109.5
C23 C25 H25C 109.5
H25A C25 H25C 109.5
H25B C25 H25C 109.5
N3 C26 C27 112.6(6)
N3 C26 C28 109.3(6)
C27 C26 C28 111.6(7)
N3 C26 H26 107.7
C27 C26 H26 107.7
C28 C26 H26 107.7
C26 C27 H27A 109.5
C26 C27 H27B 109.5
H27A C27 H27B 109.5
C26 C27 H27C 109.5
H27A C27 H27C 109.5
H27B C27 H27C 109.5
C26 C28 H28A 109.5
C26 C28 H28B 109.5
H28A C28 H28B 109.5
C26 C28 H28C 109.5
H28A C28 H28C 109.5
H28B C28 H28C 109.5
N3 C29 C31 110.3(6)
N3 C29 C30 112.2(6)
C31 C29 C30 111.9(7)
N3 C29 H29 107.4
C31 C29 H29 107.4
C30 C29 H29 107.4
C29 C30 H30A 109.5
C29 C30 H30B 109.5
H30A C30 H30B 109.5
C29 C30 H30C 109.5
H30A C30 H30C 109.5
H30B C30 H30C 109.5
C29 C31 H31A 109.5
C29 C31 H31B 109.5
H31A C31 H31B 109.5
C29 C31 H31C 109.5
H31A C31 H31C 109.5
H31B C31 H31C 109.5
C1 N1 C2 132.2(6)
C1 N1 P1 93.0(4)
C2 N1 P1 134.8(5)
C1 N2 C14 123.3(6)
C1 N2 P1 90.1(4)
C14 N2 P1 131.9(4)
C29 N3 C26 117.2(6)
C29 N3 P1 117.4(5)
C26 N3 P1 125.3(5)
N3 P1 N1 106.5(3)
N3 P1 N2 114.1(3)
N1 P1 N2 70.6(3)
N3 P1 C1 121.4(3)
N1 P1 C1 36.0(2)
N2 P1 C1 35.6(2)

loop_
_geom_bond_atom_site_label_1
_geom_bond_atom_site_label_2
_geom_bond_distance
Al1 Br4 2.281(2)
Al1 Br3 2.291(2)
Al1 Br6 2.299(2)
Al1 Br5 2.304(2)
B1 C1 1.570(11)
B1 Br1 1.874(8)
B1 Br2 1.877(8)
C1 N2 1.335(8)
C1 N1 1.349(8)
C1 P1 2.293(7)
C2 C3 1.395(10)
C2 C10 1.413(10)
C2 N1 1.442(8)
C3 C7 1.391(10)
C3 C4 1.514(10)
C4 C5 1.515(10)
C4 C6 1.544(10)
C4 H4 1.0000
C5 H5A 0.9800
C5 H5B 0.9800
C5 H5C 0.9800
C6 H6A 0.9800
C6 H6B 0.9800
C6 H6C 0.9800
C7 C8 1.359(10)
C7 H7 0.9500
C8 C9 1.375(11)
C8 H8 0.9500
C9 C10 1.390(10)
C9 H9 0.9500
C10 C11 1.545(11)
C11 C13 1.518(12)
C11 C12 1.542(12)
C11 H11 1.0000
C12 H12A 0.9800
C12 H12B 0.9800
C12 H12C 0.9800
C13 H13A 0.9800
C13 H13B 0.9800
C13 H13C 0.9800
C14 C22 1.398(9)
C14 C15 1.409(9)
C14 N2 1.459(8)
C15 C19 1.379(9)
C15 C16 1.511(10)
C16 C18 1.529(10)
C16 C17 1.538(11)
C16 H16 1.0000
C17 H17A 0.9800
C17 H17B 0.9800
C17 H17C 0.9800
C18 H18A 0.9800
C18 H18B 0.9800
C18 H18C 0.9800
C19 C20 1.370(10)
C19 H19 0.9500
C20 C21 1.374(10)
C20 H20 0.9500
C21 C22 1.390(10)
C21 H21 0.9500
C22 C23 1.525(10)
C23 C24 1.525(10)
C23 C25 1.529(10)
C23 H23 1.0000
C24 H24A 0.9800
C24 H24B 0.9800
C24 H24C 0.9800
C25 H25A 0.9800
C25 H25B 0.9800
C25 H25C 0.9800
C26 N3 1.488(9)
C26 C27 1.496(10)
C26 C28 1.521(10)
C26 H26 1.0000
C27 H27A 0.9800
C27 H27B 0.9800
C27 H27C 0.9800
C28 H28A 0.9800
C28 H28B 0.9800
C28 H28C 0.9800
C29 N3 1.485(9)
C29 C31 1.512(12)
C29 C30 1.528(11)
C29 H29 1.0000
C30 H30A 0.9800
C30 H30B 0.9800
C30 H30C 0.9800
C31 H31A 0.9800
C31 H31B 0.9800
C31 H31C 0.9800
N1 P1 1.785(6)
N2 P1 1.862(6)
N3 P1 1.626(6)
